data_7046111
loop_
_publ_author_name
'Koch, Alexander'
'Krieck, Sven'
'G\"orls, Helmar'
'Westerhausen, Matthias'

_publ_section_title
;
 5-Methyl-2-thienylcalcium iodide.
;
_journal_issue 36
_journal_name_full 'Dalton transactions (Cambridge, England : 2003)'
_journal_page_first 12534
_journal_page_last 12539
_journal_paper_doi 10.1039/c8dt01398e
_journal_volume 47
_journal_year 2018
_chemical_formula_moiety 'C24.90 H44.90 Ca I1.02 O4 S0.98, 2(C5 H10 O)'
_chemical_formula_sum 'C34.9 H64.9 Ca I1.02 O6 S0.98'
_chemical_formula_weight 781.50
_space_group_crystal_system triclinic
_space_group_IT_number 2
_space_group_name_Hall '-P 1'
_space_group_name_H-M_alt 'P -1'
_symmetry_space_group_name_Hall '-P 1'
_symmetry_space_group_name_H-M 'P -1'
_atom_sites_solution_hydrogens geom
_audit_creation_method SHELXL-2018/3
_audit_update_record
;
2018-04-23 deposited with the CCDC.
2018-04-25 downloaded from the CCDC.
;
_cell_angle_alpha 96.140(2)
_cell_angle_beta 111.079(2)
_cell_angle_gamma 112.909(2)
_cell_formula_units_Z 2
_cell_length_a 11.1815(5)
_cell_length_b 13.9528(7)
_cell_length_c 15.4047(7)
_cell_measurement_reflns_used 21503
_cell_measurement_temperature 133(2)
_cell_measurement_theta_max 27.484
_cell_measurement_theta_min 2.043
_cell_volume 1978.53(17)
_computing_cell_refinement DENZO
_computing_data_collection COLLECT
_computing_data_reduction DENZO
_computing_molecular_graphics SHELXTL/PC
_computing_publication_material 'SHELXL-2018/3 (Sheldrick, 2018)'
_computing_structure_refinement 'SHELXL-2018/3 (Sheldrick, 2018)'
_computing_structure_solution 'SHELXS-97 (Sheldrick, 2008)'
_diffrn_ambient_temperature 133(2)
_diffrn_measured_fraction_theta_full 0.991
_diffrn_measured_fraction_theta_max 0.982
_diffrn_measurement_device_type KappaCCD
_diffrn_measurement_method 'phi- + omega-scan'
_diffrn_radiation_type MoK\a
_diffrn_radiation_wavelength 0.71073
_diffrn_reflns_av_R_equivalents 0.0445
_diffrn_reflns_av_unetI/netI 0.0611
_diffrn_reflns_Laue_measured_fraction_full 0.991
_diffrn_reflns_Laue_measured_fraction_max 0.982
_diffrn_reflns_limit_h_max 14
_diffrn_reflns_limit_h_min -14
_diffrn_reflns_limit_k_max 18
_diffrn_reflns_limit_k_min -18
_diffrn_reflns_limit_l_max 19
_diffrn_reflns_limit_l_min -19
_diffrn_reflns_number 21505
_diffrn_reflns_point_group_measured_fraction_full 0.991
_diffrn_reflns_point_group_measured_fraction_max 0.982
_diffrn_reflns_theta_full 25.242
_diffrn_reflns_theta_max 27.484
_diffrn_reflns_theta_min 2.043
_exptl_absorpt_coefficient_mu 1.044
_exptl_absorpt_correction_T_max 0.7456
_exptl_absorpt_correction_T_min 0.6303
_exptl_absorpt_correction_type multi-scan
_exptl_absorpt_process_details 'SADABS, Bruker-AXS, 2016/2'
_exptl_crystal_colour colourless
_exptl_crystal_density_diffrn 1.312
_exptl_crystal_density_method 'not measured'
_exptl_crystal_description prism
_exptl_crystal_F_000 824
_exptl_crystal_size_max 0.112
_exptl_crystal_size_mid 0.102
_exptl_crystal_size_min 0.098
_refine_diff_density_max 1.583
_refine_diff_density_min -0.588
_refine_diff_density_rms 0.115
_refine_ls_extinction_method none
_refine_ls_goodness_of_fit_ref 1.092
_refine_ls_hydrogen_treatment constr
_refine_ls_matrix_type full
_refine_ls_number_parameters 402
_refine_ls_number_reflns 8913
_refine_ls_number_restraints 0
_refine_ls_restrained_S_all 1.092
_refine_ls_R_factor_all 0.0717
_refine_ls_R_factor_gt 0.0534
_refine_ls_shift/su_max 0.001
_refine_ls_shift/su_mean 0.000
_refine_ls_structure_factor_coef Fsqd
_refine_ls_weighting_details 'w=1/[\s^2^(Fo^2^)+(0.0001P)^2^+5.8469P] where P=(Fo^2^+2Fc^2^)/3'
_refine_ls_weighting_scheme calc
_refine_ls_wR_factor_gt 0.1035
_refine_ls_wR_factor_ref 0.1128
_reflns_Friedel_coverage 0.000
_reflns_number_gt 7490
_reflns_number_total 8913
_reflns_threshold_expression 'I > 2\s(I)'
_cod_data_source_file c8dt01398e2.cif
_cod_data_source_block FO6198
_cod_depositor_comments 'Adding full bibliography for 7046111.cif.'
_cod_original_cell_volume 1978.53(16)
_cod_original_formula_sum 'C34.90 H64.90 Ca I1.02 O6 S0.98'
_cod_database_code 7046111
_shelx_shelxl_version_number 2018/3
_shelx_space_group_comment
;
The symmetry employed for this shelxl refinement is uniquely defined
by the following loop, which should always be used as a source of
symmetry information in preference to the above space-group names.
They are only intended as comments.
;
_shelx_estimated_absorpt_t_min 0.892
_shelx_estimated_absorpt_t_max 0.905

loop_
_space_group_symop_operation_xyz
'x, y, z'
'-x, -y, -z'

loop_
_atom_site_label
_atom_site_type_symbol
_atom_site_fract_x
_atom_site_fract_y
_atom_site_fract_z
_atom_site_U_iso_or_equiv
_atom_site_adp_type
_atom_site_occupancy
_atom_site_site_symmetry_order
_atom_site_calc_flag
_atom_site_refinement_flags_posn
_atom_site_refinement_flags_adp
_atom_site_refinement_flags_occupancy
_atom_site_disorder_assembly
_atom_site_disorder_group
Ca1 Ca 0.42176(8) 0.20191(6) 0.69030(5) 0.01770(16) Uani 1 1 d . . . . .
I1 I 0.24723(3) 0.01082(2) 0.49454(2) 0.02724(8) Uani 1 1 d . . . . .
O1 O 0.2798(3) 0.2870(2) 0.6179(2) 0.0233(6) Uani 1 1 d . . . . .
O2 O 0.2342(3) 0.1161(2) 0.7383(2) 0.0245(6) Uani 1 1 d . . . . .
O3 O 0.5477(3) 0.1050(2) 0.7592(2) 0.0266(6) Uani 1 1 d . . . . .
O4 O 0.5907(3) 0.2879(2) 0.62845(19) 0.0253(6) Uani 1 1 d . . . . .
I2 I 0.604(2) 0.3776(19) 0.8792(14) 0.02724(8) Uani 0.02 1 d . . P A 1
S1 S 0.74133(12) 0.38346(9) 0.93178(7) 0.0264(2) Uani 0.98 1 d . . P A 2
C1 C 0.5684(5) 0.3535(4) 0.8522(3) 0.0239(11) Uani 0.98 1 d . . P A 2
C2 C 0.5390(5) 0.4302(3) 0.8885(3) 0.0256(9) Uani 0.98 1 d . . P A 2
H2A H 0.448875 0.430356 0.856483 0.031 Uiso 0.98 1 calc R U P A 2
C3 C 0.6502(5) 0.5105(3) 0.9770(3) 0.0258(9) Uani 0.98 1 d . . P A 2
H3A H 0.640582 0.567405 1.008793 0.031 Uiso 0.98 1 calc R U P A 2
C4 C 0.7707(4) 0.4976(3) 1.0110(3) 0.0264(9) Uani 0.98 1 d . . P A 2
C5 C 0.9105(5) 0.5662(4) 1.1014(3) 0.0348(11) Uani 0.98 1 d . . P A 2
H5A H 0.902446 0.624597 1.136425 0.052 Uiso 0.98 1 calc R U P A 2
H5B H 0.989757 0.597787 1.083162 0.052 Uiso 0.98 1 calc R U P A 2
H5C H 0.929980 0.520781 1.143362 0.052 Uiso 0.98 1 calc R U P A 2
C6 C 0.3316(5) 0.4029(3) 0.6446(3) 0.0259(9) Uani 1 1 d . . . . .
H6A H 0.436015 0.439195 0.689299 0.031 Uiso 1 1 calc R U . . .
H6B H 0.280634 0.421167 0.679355 0.031 Uiso 1 1 calc R U . . .
C7 C 0.3078(5) 0.4446(3) 0.5562(3) 0.0262(9) Uani 1 1 d . . . . .
H7A H 0.364971 0.431821 0.524248 0.031 Uiso 1 1 calc R U . . .
H7B H 0.341014 0.523852 0.576514 0.031 Uiso 1 1 calc R U . . .
C8 C 0.1479(5) 0.3869(3) 0.4848(3) 0.0270(9) Uani 1 1 d . . . . .
H8A H 0.092721 0.409544 0.512783 0.032 Uiso 1 1 calc R U . . .
H8B H 0.134889 0.407504 0.423773 0.032 Uiso 1 1 calc R U . . .
C9 C 0.0903(5) 0.2640(3) 0.4630(3) 0.0284(9) Uani 1 1 d . . . . .
H9A H -0.015701 0.227653 0.423382 0.034 Uiso 1 1 calc R U . . .
H9B H 0.133713 0.239881 0.425029 0.034 Uiso 1 1 calc R U . . .
C10 C 0.1256(4) 0.2312(3) 0.5560(3) 0.0250(9) Uani 1 1 d . . . . .
H10A H 0.074671 0.249040 0.591015 0.030 Uiso 1 1 calc R U . . .
H10B H 0.091482 0.151746 0.540227 0.030 Uiso 1 1 calc R U . . .
C11 C 0.1742(5) 0.1747(3) 0.7765(3) 0.0264(9) Uani 1 1 d . . . . .
H11A H 0.072804 0.149962 0.729543 0.032 Uiso 1 1 calc R U . . .
H11B H 0.229290 0.253196 0.785389 0.032 Uiso 1 1 calc R U . . .
C12 C 0.1792(5) 0.1571(4) 0.8728(3) 0.0327(10) Uani 1 1 d . . . . .
H12A H 0.134153 0.195875 0.896409 0.039 Uiso 1 1 calc R U . . .
H12B H 0.280931 0.186964 0.921438 0.039 Uiso 1 1 calc R U . . .
C13 C 0.0988(5) 0.0360(4) 0.8608(4) 0.0346(11) Uani 1 1 d . . . . .
H13A H 0.113086 0.024296 0.925312 0.041 Uiso 1 1 calc R U . . .
H13B H -0.005929 0.009018 0.820906 0.041 Uiso 1 1 calc R U . . .
C14 C 0.1537(5) -0.0270(4) 0.8122(4) 0.0345(10) Uani 1 1 d . . . . .
H14A H 0.253534 -0.009159 0.857229 0.041 Uiso 1 1 calc R U . . .
H14B H 0.092229 -0.105854 0.797196 0.041 Uiso 1 1 calc R U . . .
C15 C 0.1515(5) 0.0006(3) 0.7196(3) 0.0291(9) Uani 1 1 d . . . . .
H15A H 0.192463 -0.038208 0.691201 0.035 Uiso 1 1 calc R U . . .
H15B H 0.050516 -0.023933 0.672061 0.035 Uiso 1 1 calc R U . . .
C16 C 0.5491(5) 0.0755(4) 0.8459(3) 0.0290(9) Uani 1 1 d . . . . .
H16A H 0.478116 -0.001708 0.828191 0.035 Uiso 1 1 calc R U . . .
H16B H 0.519765 0.120034 0.879892 0.035 Uiso 1 1 calc R U . . .
C17 C 0.6972(5) 0.0921(4) 0.9137(3) 0.0313(10) Uani 1 1 d . . . . .
H17A H 0.692806 0.066270 0.970424 0.038 Uiso 1 1 calc R U . . .
H17B H 0.766188 0.170482 0.937661 0.038 Uiso 1 1 calc R U . . .
C18 C 0.7502(5) 0.0301(4) 0.8615(3) 0.0355(11) Uani 1 1 d . . . . .
H18A H 0.851436 0.048623 0.904115 0.043 Uiso 1 1 calc R U . . .
H18B H 0.690206 -0.049020 0.846403 0.043 Uiso 1 1 calc R U . . .
C19 C 0.7410(6) 0.0600(5) 0.7679(3) 0.0412(13) Uani 1 1 d . . . . .
H19A H 0.809871 0.137339 0.783390 0.049 Uiso 1 1 calc R U . . .
H19B H 0.767193 0.015252 0.731314 0.049 Uiso 1 1 calc R U . . .
C20 C 0.5887(5) 0.0408(4) 0.7064(3) 0.0352(11) Uani 1 1 d . . . . .
H20A H 0.583164 0.060820 0.645819 0.042 Uiso 1 1 calc R U . . .
H20B H 0.520569 -0.037162 0.688484 0.042 Uiso 1 1 calc R U . . .
C21 C 0.5486(5) 0.2984(4) 0.5309(3) 0.0293(9) Uani 1 1 d . . . . .
H21A H 0.582819 0.376249 0.533961 0.035 Uiso 1 1 calc R U . . .
H21B H 0.441956 0.261101 0.495040 0.035 Uiso 1 1 calc R U . . .
C22 C 0.6110(5) 0.2501(4) 0.4773(3) 0.0284(9) Uani 1 1 d . . . . .
H22A H 0.583515 0.260959 0.411811 0.034 Uiso 1 1 calc R U . . .
H22B H 0.570318 0.171027 0.469276 0.034 Uiso 1 1 calc R U . . .
C23 C 0.7752(5) 0.3029(4) 0.5323(3) 0.0293(9) Uani 1 1 d . . . . .
H23A H 0.813075 0.264701 0.500150 0.035 Uiso 1 1 calc R U . . .
H23B H 0.817214 0.379670 0.531950 0.035 Uiso 1 1 calc R U . . .
C24 C 0.8181(5) 0.2972(4) 0.6367(3) 0.0336(10) Uani 1 1 d . . . . .
H24A H 0.789309 0.220639 0.637222 0.040 Uiso 1 1 calc R U . . .
H24B H 0.924341 0.338910 0.674316 0.040 Uiso 1 1 calc R U . . .
C25 C 0.7462(5) 0.3430(4) 0.6842(3) 0.0328(10) Uani 1 1 d . . . . .
H25A H 0.771631 0.334843 0.750557 0.039 Uiso 1 1 calc R U . . .
H25B H 0.782755 0.421499 0.689682 0.039 Uiso 1 1 calc R U . . .
O1TB O 0.3357(5) 0.6281(3) 0.7294(3) 0.0610(11) Uani 1 1 d . . . . .
C1TB C 0.3950(6) 0.6360(5) 0.8322(5) 0.0538(15) Uani 1 1 d . . . . .
H1TA H 0.484649 0.628446 0.851236 0.065 Uiso 1 1 calc R U . . .
H1TB H 0.324926 0.575865 0.844310 0.065 Uiso 1 1 calc R U . . .
C2TB C 0.4274(6) 0.7416(5) 0.8925(4) 0.0583(16) Uani 1 1 d . . . . .
H2TA H 0.503585 0.801715 0.884765 0.070 Uiso 1 1 calc R U . . .
H2TB H 0.463832 0.743453 0.961774 0.070 Uiso 1 1 calc R U . . .
C3TB C 0.2945(8) 0.7567(6) 0.8624(4) 0.0632(18) Uani 1 1 d . . . . .
H3TA H 0.320195 0.831281 0.896259 0.076 Uiso 1 1 calc R U . . .
H3TB H 0.225178 0.704957 0.881407 0.076 Uiso 1 1 calc R U . . .
C4TB C 0.2228(6) 0.7377(4) 0.7510(4) 0.0462(13) Uani 1 1 d . . . . .
H4TA H 0.127663 0.736869 0.730765 0.055 Uiso 1 1 calc R U . . .
H4TB H 0.284241 0.797434 0.733223 0.055 Uiso 1 1 calc R U . . .
C5TB C 0.2042(6) 0.6327(4) 0.7010(4) 0.0428(12) Uani 1 1 d . . . . .
H5TA H 0.137025 0.573065 0.715458 0.051 Uiso 1 1 calc R U . . .
H5TB H 0.160473 0.621454 0.629921 0.051 Uiso 1 1 calc R U . . .
O1TA O 0.1548(6) 0.3628(4) 0.2574(3) 0.0730(14) Uani 1 1 d . . . . .
C1TA C 0.1092(8) 0.3654(5) 0.1592(5) 0.0646(19) Uani 1 1 d . . . . .
H1TC H 0.185966 0.427491 0.153964 0.078 Uiso 1 1 calc R U . . .
H1TD H 0.021657 0.375953 0.138326 0.078 Uiso 1 1 calc R U . . .
C2TA C 0.0769(5) 0.2624(4) 0.0938(4) 0.0414(12) Uani 1 1 d . . . . .
H2TC H -0.004769 0.200856 0.095324 0.050 Uiso 1 1 calc R U . . .
H2TD H 0.047855 0.267084 0.026310 0.050 Uiso 1 1 calc R U . . .
C3TA C 0.2054(7) 0.2422(6) 0.1245(4) 0.0572(17) Uani 1 1 d . . . . .
H3TC H 0.280683 0.295769 0.111082 0.069 Uiso 1 1 calc R U . . .
H3TD H 0.177589 0.168679 0.086861 0.069 Uiso 1 1 calc R U . . .
C4TA C 0.2656(7) 0.2514(6) 0.2329(4) 0.0588(17) Uani 1 1 d . . . . .
H4TC H 0.198550 0.188478 0.244426 0.071 Uiso 1 1 calc R U . . .
H4TE H 0.359784 0.250423 0.254930 0.071 Uiso 1 1 calc R U . . .
C5TA C 0.2842(7) 0.3537(5) 0.2891(4) 0.067(2) Uani 1 1 d . . . . .
H5TE H 0.318559 0.356581 0.358676 0.080 Uiso 1 1 calc R U . . .
H5TC H 0.359061 0.416275 0.282782 0.080 Uiso 1 1 calc R U . . .

loop_
_atom_site_aniso_label
_atom_site_aniso_U_11
_atom_site_aniso_U_22
_atom_site_aniso_U_33
_atom_site_aniso_U_23
_atom_site_aniso_U_13
_atom_site_aniso_U_12
Ca1 0.0173(4) 0.0199(4) 0.0162(3) 0.0051(3) 0.0070(3) 0.0090(3)
I1 0.02347(14) 0.02760(15) 0.02173(13) -0.00128(10) 0.00757(10) 0.00766(11)
O1 0.0197(14) 0.0187(14) 0.0253(14) 0.0069(11) 0.0040(12) 0.0082(12)
O2 0.0281(15) 0.0194(14) 0.0277(15) 0.0057(12) 0.0174(13) 0.0080(12)
O3 0.0334(17) 0.0352(17) 0.0210(14) 0.0098(13) 0.0115(13) 0.0251(15)
O4 0.0213(14) 0.0305(16) 0.0213(14) 0.0070(12) 0.0112(12) 0.0079(13)
I2 0.02347(14) 0.02760(15) 0.02173(13) -0.00128(10) 0.00757(10) 0.00766(11)
S1 0.0249(5) 0.0301(6) 0.0225(5) 0.0036(4) 0.0072(4) 0.0150(5)
C1 0.024(3) 0.027(3) 0.026(3) 0.010(2) 0.014(2) 0.013(2)
C2 0.024(2) 0.030(2) 0.0197(19) 0.0042(17) 0.0059(17) 0.0134(19)
C3 0.029(2) 0.025(2) 0.025(2) 0.0062(17) 0.0106(18) 0.0156(19)
C4 0.025(2) 0.026(2) 0.0177(19) 0.0039(16) 0.0058(17) 0.0051(18)
C5 0.027(2) 0.039(3) 0.022(2) 0.001(2) 0.0004(18) 0.012(2)
C6 0.025(2) 0.020(2) 0.022(2) 0.0057(16) 0.0027(17) 0.0076(17)
C7 0.031(2) 0.020(2) 0.025(2) 0.0095(17) 0.0106(18) 0.0097(18)
C8 0.031(2) 0.028(2) 0.023(2) 0.0082(17) 0.0088(18) 0.0164(19)
C9 0.024(2) 0.028(2) 0.025(2) 0.0047(18) 0.0037(17) 0.0105(19)
C10 0.0160(19) 0.024(2) 0.027(2) 0.0062(17) 0.0041(16) 0.0071(17)
C11 0.033(2) 0.023(2) 0.031(2) 0.0091(18) 0.0196(19) 0.0158(19)
C12 0.041(3) 0.036(3) 0.031(2) 0.008(2) 0.021(2) 0.022(2)
C13 0.044(3) 0.043(3) 0.041(3) 0.026(2) 0.031(2) 0.028(2)
C14 0.036(3) 0.037(3) 0.048(3) 0.023(2) 0.027(2) 0.023(2)
C15 0.031(2) 0.021(2) 0.035(2) 0.0052(18) 0.018(2) 0.0088(18)
C16 0.032(2) 0.037(3) 0.026(2) 0.0104(19) 0.0151(19) 0.021(2)
C17 0.039(3) 0.047(3) 0.021(2) 0.015(2) 0.0137(19) 0.030(2)
C18 0.041(3) 0.050(3) 0.032(2) 0.017(2) 0.016(2) 0.036(3)
C19 0.052(3) 0.071(4) 0.030(2) 0.020(2) 0.024(2) 0.049(3)
C20 0.045(3) 0.049(3) 0.024(2) 0.006(2) 0.012(2) 0.036(3)
C21 0.029(2) 0.038(3) 0.029(2) 0.0193(19) 0.0161(19) 0.017(2)
C22 0.033(2) 0.031(2) 0.0188(19) 0.0066(17) 0.0120(18) 0.012(2)
C23 0.030(2) 0.033(2) 0.032(2) 0.0092(19) 0.019(2) 0.017(2)
C24 0.025(2) 0.048(3) 0.025(2) 0.006(2) 0.0103(18) 0.015(2)
C25 0.022(2) 0.036(3) 0.023(2) -0.0039(19) 0.0070(18) 0.0036(19)
O1TB 0.090(3) 0.060(3) 0.065(3) 0.026(2) 0.049(3) 0.049(3)
C1TB 0.049(3) 0.055(4) 0.071(4) 0.034(3) 0.027(3) 0.034(3)
C2TB 0.043(3) 0.069(4) 0.037(3) 0.004(3) 0.000(3) 0.021(3)
C3TB 0.088(5) 0.077(5) 0.034(3) 0.006(3) 0.017(3) 0.058(4)
C4TB 0.060(4) 0.050(3) 0.035(3) 0.014(2) 0.012(3) 0.038(3)
C5TB 0.056(3) 0.044(3) 0.031(2) 0.011(2) 0.016(2) 0.029(3)
O1TA 0.133(5) 0.074(3) 0.065(3) 0.034(2) 0.073(3) 0.067(3)
C1TA 0.113(6) 0.071(4) 0.075(4) 0.047(4) 0.071(4) 0.070(5)
C2TA 0.035(3) 0.042(3) 0.041(3) 0.021(2) 0.014(2) 0.012(2)
C3TA 0.074(4) 0.083(5) 0.032(3) 0.011(3) 0.021(3) 0.056(4)
C4TA 0.053(4) 0.100(5) 0.035(3) 0.020(3) 0.014(3) 0.051(4)
C5TA 0.056(4) 0.064(4) 0.027(3) -0.005(3) 0.014(3) -0.013(3)

loop_
_atom_type_symbol
_atom_type_description
_atom_type_scat_dispersion_real
_atom_type_scat_dispersion_imag
_atom_type_scat_source
C C 0.0033 0.0016 'International Tables Vol C Tables 4.2.6.8 and 6.1.1.4'
H H 0.0000 0.0000 'International Tables Vol C Tables 4.2.6.8 and 6.1.1.4'
O O 0.0106 0.0060 'International Tables Vol C Tables 4.2.6.8 and 6.1.1.4'
S S 0.1246 0.1234 'International Tables Vol C Tables 4.2.6.8 and 6.1.1.4'
Ca Ca 0.2262 0.3064 'International Tables Vol C Tables 4.2.6.8 and 6.1.1.4'
I I -0.4742 1.8119 'International Tables Vol C Tables 4.2.6.8 and 6.1.1.4'

loop_
_geom_angle_atom_site_label_1
_geom_angle_atom_site_label_2
_geom_angle_atom_site_label_3
_geom_angle
O3 Ca1 O1 175.79(11)
O3 Ca1 O4 91.49(10)
O1 Ca1 O4 91.69(10)
O3 Ca1 O2 93.32(10)
O1 Ca1 O2 83.36(10)
O4 Ca1 O2 174.25(10)
O3 Ca1 C1 89.70(14)
O1 Ca1 C1 92.90(14)
O4 Ca1 C1 92.82(14)
O2 Ca1 C1 90.35(14)
O3 Ca1 I2 87.8(5)
O1 Ca1 I2 94.9(5)
O4 Ca1 I2 91.1(5)
O2 Ca1 I2 92.3(5)
O3 Ca1 I1 88.25(7)
O1 Ca1 I1 89.15(7)
O4 Ca1 I1 87.30(7)
O2 Ca1 I1 89.71(7)
C1 Ca1 I1 177.95(13)
I2 Ca1 I1 175.7(5)
C6 O1 C10 110.6(3)
C6 O1 Ca1 123.3(2)
C10 O1 Ca1 125.2(2)
C11 O2 C15 110.8(3)
C11 O2 Ca1 122.5(2)
C15 O2 Ca1 126.0(2)
C16 O3 C20 111.2(3)
C16 O3 Ca1 121.6(2)
C20 O3 Ca1 124.4(2)
C21 O4 C25 111.2(3)
C21 O4 Ca1 123.3(2)
C25 O4 Ca1 125.2(2)
C1 S1 C4 95.5(2)
C2 C1 S1 106.5(3)
C2 C1 Ca1 130.3(3)
S1 C1 Ca1 122.9(3)
C1 C2 C3 116.6(4)
C1 C2 H2A 121.7
C3 C2 H2A 121.7
C4 C3 C2 113.1(4)
C4 C3 H3A 123.4
C2 C3 H3A 123.4
C3 C4 C5 128.6(4)
C3 C4 S1 108.3(3)
C5 C4 S1 123.1(3)
C4 C5 H5A 109.5
C4 C5 H5B 109.5
H5A C5 H5B 109.5
C4 C5 H5C 109.5
H5A C5 H5C 109.5
H5B C5 H5C 109.5
O1 C6 C7 111.4(3)
O1 C6 H6A 109.3
C7 C6 H6A 109.3
O1 C6 H6B 109.3
C7 C6 H6B 109.3
H6A C6 H6B 108.0
C6 C7 C8 110.2(3)
C6 C7 H7A 109.6
C8 C7 H7A 109.6
C6 C7 H7B 109.6
C8 C7 H7B 109.6
H7A C7 H7B 108.1
C9 C8 C7 110.2(3)
C9 C8 H8A 109.6
C7 C8 H8A 109.6
C9 C8 H8B 109.6
C7 C8 H8B 109.6
H8A C8 H8B 108.1
C10 C9 C8 110.9(3)
C10 C9 H9A 109.5
C8 C9 H9A 109.5
C10 C9 H9B 109.5
C8 C9 H9B 109.5
H9A C9 H9B 108.1
O1 C10 C9 110.9(3)
O1 C10 H10A 109.5
C9 C10 H10A 109.5
O1 C10 H10B 109.5
C9 C10 H10B 109.5
H10A C10 H10B 108.1
O2 C11 C12 111.2(3)
O2 C11 H11A 109.4
C12 C11 H11A 109.4
O2 C11 H11B 109.4
C12 C11 H11B 109.4
H11A C11 H11B 108.0
C11 C12 C13 109.9(4)
C11 C12 H12A 109.7
C13 C12 H12A 109.7
C11 C12 H12B 109.7
C13 C12 H12B 109.7
H12A C12 H12B 108.2
C14 C13 C12 110.5(4)
C14 C13 H13A 109.6
C12 C13 H13A 109.6
C14 C13 H13B 109.6
C12 C13 H13B 109.6
H13A C13 H13B 108.1
C15 C14 C13 110.9(4)
C15 C14 H14A 109.5
C13 C14 H14A 109.5
C15 C14 H14B 109.5
C13 C14 H14B 109.5
H14A C14 H14B 108.0
O2 C15 C14 110.8(4)
O2 C15 H15A 109.5
C14 C15 H15A 109.5
O2 C15 H15B 109.5
C14 C15 H15B 109.5
H15A C15 H15B 108.1
O3 C16 C17 111.6(3)
O3 C16 H16A 109.3
C17 C16 H16A 109.3
O3 C16 H16B 109.3
C17 C16 H16B 109.3
H16A C16 H16B 108.0
C16 C17 C18 110.7(4)
C16 C17 H17A 109.5
C18 C17 H17A 109.5
C16 C17 H17B 109.5
C18 C17 H17B 109.5
H17A C17 H17B 108.1
C19 C18 C17 109.7(4)
C19 C18 H18A 109.7
C17 C18 H18A 109.7
C19 C18 H18B 109.7
C17 C18 H18B 109.7
H18A C18 H18B 108.2
C20 C19 C18 109.7(4)
C20 C19 H19A 109.7
C18 C19 H19A 109.7
C20 C19 H19B 109.7
C18 C19 H19B 109.7
H19A C19 H19B 108.2
O3 C20 C19 110.6(4)
O3 C20 H20A 109.5
C19 C20 H20A 109.5
O3 C20 H20B 109.5
C19 C20 H20B 109.5
H20A C20 H20B 108.1
O4 C21 C22 111.2(3)
O4 C21 H21A 109.4
C22 C21 H21A 109.4
O4 C21 H21B 109.4
C22 C21 H21B 109.4
H21A C21 H21B 108.0
C21 C22 C23 110.9(4)
C21 C22 H22A 109.5
C23 C22 H22A 109.5
C21 C22 H22B 109.5
C23 C22 H22B 109.5
H22A C22 H22B 108.0
C24 C23 C22 109.6(3)
C24 C23 H23A 109.8
C22 C23 H23A 109.8
C24 C23 H23B 109.8
C22 C23 H23B 109.8
H23A C23 H23B 108.2
C25 C24 C23 111.0(4)
C25 C24 H24A 109.4
C23 C24 H24A 109.4
C25 C24 H24B 109.4
C23 C24 H24B 109.4
H24A C24 H24B 108.0
O4 C25 C24 111.2(3)
O4 C25 H25A 109.4
C24 C25 H25A 109.4
O4 C25 H25B 109.4
C24 C25 H25B 109.4
H25A C25 H25B 108.0
C5TB O1TB C1TB 109.4(4)
O1TB C1TB C2TB 111.4(4)
O1TB C1TB H1TA 109.3
C2TB C1TB H1TA 109.3
O1TB C1TB H1TB 109.3
C2TB C1TB H1TB 109.3
H1TA C1TB H1TB 108.0
C1TB C2TB C3TB 110.3(5)
C1TB C2TB H2TA 109.6
C3TB C2TB H2TA 109.6
C1TB C2TB H2TB 109.6
C3TB C2TB H2TB 109.6
H2TA C2TB H2TB 108.1
C2TB C3TB C4TB 110.6(5)
C2TB C3TB H3TA 109.5
C4TB C3TB H3TA 109.5
C2TB C3TB H3TB 109.5
C4TB C3TB H3TB 109.5
H3TA C3TB H3TB 108.1
C5TB C4TB C3TB 109.3(4)
C5TB C4TB H4TA 109.8
C3TB C4TB H4TA 109.8
C5TB C4TB H4TB 109.8
C3TB C4TB H4TB 109.8
H4TA C4TB H4TB 108.3
O1TB C5TB C4TB 112.2(5)
O1TB C5TB H5TA 109.2
C4TB C5TB H5TA 109.2
O1TB C5TB H5TB 109.2
C4TB C5TB H5TB 109.2
H5TA C5TB H5TB 107.9
C5TA O1TA C1TA 109.6(4)
O1TA C1TA C2TA 111.1(4)
O1TA C1TA H1TC 109.4
C2TA C1TA H1TC 109.4
O1TA C1TA H1TD 109.4
C2TA C1TA H1TD 109.4
H1TC C1TA H1TD 108.0
C3TA C2TA C1TA 111.0(5)
C3TA C2TA H2TC 109.4
C1TA C2TA H2TC 109.4
C3TA C2TA H2TD 109.4
C1TA C2TA H2TD 109.4
H2TC C2TA H2TD 108.0
C2TA C3TA C4TA 110.3(4)
C2TA C3TA H3TC 109.6
C4TA C3TA H3TC 109.6
C2TA C3TA H3TD 109.6
C4TA C3TA H3TD 109.6
H3TC C3TA H3TD 108.1
C5TA C4TA C3TA 110.2(5)
C5TA C4TA H4TC 109.6
C3TA C4TA H4TC 109.6
C5TA C4TA H4TE 109.6
C3TA C4TA H4TE 109.6
H4TC C4TA H4TE 108.1
O1TA C5TA C4TA 112.4(5)
O1TA C5TA H5TE 109.1
C4TA C5TA H5TE 109.1
O1TA C5TA H5TC 109.1
C4TA C5TA H5TC 109.1
H5TE C5TA H5TC 107.9

loop_
_geom_bond_atom_site_label_1
_geom_bond_atom_site_label_2
_geom_bond_distance
Ca1 O3 2.377(3)
Ca1 O1 2.377(3)
Ca1 O4 2.386(3)
Ca1 O2 2.392(3)
Ca1 C1 2.572(5)
Ca1 I2 2.992(19)
Ca1 I1 3.1634(8)
O1 C6 1.441(5)
O1 C10 1.449(5)
O2 C11 1.440(5)
O2 C15 1.445(5)
O3 C16 1.437(5)
O3 C20 1.451(5)
O4 C21 1.447(5)
O4 C25 1.447(5)
S1 C1 1.724(5)
S1 C4 1.738(4)
C1 C2 1.358(7)
C2 C3 1.424(6)
C2 H2A 0.9500
C3 C4 1.351(6)
C3 H3A 0.9500
C4 C5 1.511(6)
C5 H5A 0.9800
C5 H5B 0.9800
C5 H5C 0.9800
C6 C7 1.514(5)
C6 H6A 0.9900
C6 H6B 0.9900
C7 C8 1.527(6)
C7 H7A 0.9900
C7 H7B 0.9900
C8 C9 1.526(6)
C8 H8A 0.9900
C8 H8B 0.9900
C9 C10 1.513(6)
C9 H9A 0.9900
C9 H9B 0.9900
C10 H10A 0.9900
C10 H10B 0.9900
C11 C12 1.513(6)
C11 H11A 0.9900
C11 H11B 0.9900
C12 C13 1.526(6)
C12 H12A 0.9900
C12 H12B 0.9900
C13 C14 1.523(6)
C13 H13A 0.9900
C13 H13B 0.9900
C14 C15 1.510(6)
C14 H14A 0.9900
C14 H14B 0.9900
C15 H15A 0.9900
C15 H15B 0.9900
C16 C17 1.514(6)
C16 H16A 0.9900
C16 H16B 0.9900
C17 C18 1.529(6)
C17 H17A 0.9900
C17 H17B 0.9900
C18 C19 1.522(6)
C18 H18A 0.9900
C18 H18B 0.9900
C19 C20 1.516(6)
C19 H19A 0.9900
C19 H19B 0.9900
C20 H20A 0.9900
C20 H20B 0.9900
C21 C22 1.512(6)
C21 H21A 0.9900
C21 H21B 0.9900
C22 C23 1.525(6)
C22 H22A 0.9900
C22 H22B 0.9900
C23 C24 1.524(6)
C23 H23A 0.9900
C23 H23B 0.9900
C24 C25 1.522(6)
C24 H24A 0.9900
C24 H24B 0.9900
C25 H25A 0.9900
C25 H25B 0.9900
O1TB C5TB 1.404(7)
O1TB C1TB 1.452(7)
C1TB C2TB 1.488(8)
C1TB H1TA 0.9900
C1TB H1TB 0.9900
C2TB C3TB 1.496(8)
C2TB H2TA 0.9900
C2TB H2TB 0.9900
C3TB C4TB 1.551(7)
C3TB H3TA 0.9900
C3TB H3TB 0.9900
C4TB C5TB 1.481(7)
C4TB H4TA 0.9900
C4TB H4TB 0.9900
C5TB H5TA 0.9900
C5TB H5TB 0.9900
O1TA C5TA 1.413(8)
O1TA C1TA 1.421(7)
C1TA C2TA 1.494(8)
C1TA H1TC 0.9900
C1TA H1TD 0.9900
C2TA C3TA 1.491(7)
C2TA H2TC 0.9900
C2TA H2TD 0.9900
C3TA C4TA 1.528(7)
C3TA H3TC 0.9900
C3TA H3TD 0.9900
C4TA C5TA 1.485(9)
C4TA H4TC 0.9900
C4TA H4TE 0.9900
C5TA H5TE 0.9900
C5TA H5TC 0.9900
